data_2101939
loop_
_publ_author_name
'Verdonk, M. L.'
'Voogd, J. W.'
'Kanters, J. A.'
'Kroon, J.'
'den Besten, R.'
'Brandsma, L.'
'Leysen, D.'
'Kelder, J.'

_publ_section_title
;
 Structure and Serotonin 5-HT~2C~ Receptor Activity of <i>ortho</i>-
 and <i>meta</i>-Substituted Phenylpiperazines
;
_journal_issue 6
_journal_name_full 'Acta Crystallographica Section B'
_journal_page_first 976
_journal_page_last 983
_journal_paper_doi 10.1107/S0108768197009142
_journal_volume 53
_journal_year 1997
_chemical_formula_moiety 'C11 H17 N2 O1 1+, C4 H3 O4 1-'
_chemical_formula_sum 'C15 H20 N2 O5'
_chemical_formula_weight 308.34
_chemical_name_systematic
;
 1-(3-methoxyphenyl)piperazine maleate
;
_space_group_IT_number 14
_symmetry_cell_setting monoclinic
_symmetry_space_group_name_Hall '-P 2ybc'
_symmetry_space_group_name_H-M 'P 1 21/c 1'
_audit_creation_method SHELXL
_cell_angle_alpha 90.00
_cell_angle_beta 93.325(14)
_cell_angle_gamma 90.00
_cell_formula_units_Z 4
_cell_length_a 6.5086(11)
_cell_length_b 9.0954(7)
_cell_length_c 26.686(5)
_cell_measurement_reflns_used 25
_cell_measurement_temperature 293(2)
_cell_measurement_theta_max 12.61
_cell_measurement_theta_min 3.96
_cell_volume 1577.1(4)
_computing_cell_refinement 'SET4 (De Boer & Duisenberg, 1984)'
_computing_data_reduction 'HELENA (Spek, 1990a)'
_computing_molecular_graphics 'PLUTON (Spek, 1991)'
_computing_publication_material 'PLATON (Spek, 1990b)'
_computing_structure_refinement 'SHELXL-93 (Sheldrick, 1993)'
_computing_structure_solution 'SHELXS-86 (Sheldrick, 1990)'
_diffrn_ambient_temperature 293(2)
_diffrn_measurement_device 'Enraf-Nonius CAD4 diffractometer'
_diffrn_measurement_method '\w/2\q with \D\w=0.91+0.35tan\q'
_diffrn_radiation_monochromator graphite
_diffrn_radiation_source 'fine-focus sealed tube'
_diffrn_radiation_type MoK\a
_diffrn_radiation_wavelength 0.71073
_diffrn_reflns_av_R_equivalents 0.0651
_diffrn_reflns_av_sigmaI/netI 0.2124
_diffrn_reflns_limit_h_max 7
_diffrn_reflns_limit_h_min 0
_diffrn_reflns_limit_k_max 10
_diffrn_reflns_limit_k_min 0
_diffrn_reflns_limit_l_max 30
_diffrn_reflns_limit_l_min -30
_diffrn_reflns_number 2770
_diffrn_reflns_theta_max 24.14
_diffrn_reflns_theta_min 1.53
_diffrn_standards_decay_% 3
_diffrn_standards_number 3
_exptl_absorpt_coefficient_mu 0.10
_exptl_absorpt_correction_type none
_exptl_crystal_colour colourless
_exptl_crystal_density_diffrn 1.299
_exptl_crystal_description platelet
_exptl_crystal_F_000 656
_exptl_crystal_size_max 0.19
_exptl_crystal_size_mid 0.08
_exptl_crystal_size_min 0.03
_refine_diff_density_max 0.218
_refine_diff_density_min -0.209
_refine_ls_extinction_method none
_refine_ls_goodness_of_fit_all 0.858
_refine_ls_goodness_of_fit_obs 1.278
_refine_ls_hydrogen_treatment 'see text'
_refine_ls_matrix_type full
_refine_ls_number_parameters 204
_refine_ls_number_reflns 2521
_refine_ls_number_restraints 0
_refine_ls_restrained_S_all 0.858
_refine_ls_restrained_S_obs 1.278
_refine_ls_R_factor_all 0.2664
_refine_ls_R_factor_obs 0.0759
_refine_ls_shift/esd_max 0.078
_refine_ls_shift/esd_mean 0.005
_refine_ls_structure_factor_coef Fsqd
_refine_ls_weighting_details 'w = 1/[\s^2^(Fo^2^)+(0.0759P)^2^+0.0000P] where P=(Fo^2^+2Fc^2^)/3'
_refine_ls_weighting_scheme calc
_refine_ls_wR_factor_all 0.1947
_refine_ls_wR_factor_obs 0.1558
_reflns_number_observed 860
_reflns_number_total 2521
_reflns_observed_criterion >2sigma(I)
_cod_data_source_file ha0157.cif
_cod_data_source_block mMPP
_cod_depositor_comments
;
The following automatic conversions were performed:

'_refine_ls_weighting_scheme' value 'w =
1/[\s^2^(Fo^2^)+(0.0759P)^2^+0.0000P] where P=(Fo^2^+2Fc^2^)/3' was
changed to 'calc'. New tag '_refine_ls_weighting_details' was
created. The value of the new tag was set to 'w =
1/[\s^2^(Fo^2^)+(0.0759P)^2^+0.0000P] where P=(Fo^2^+2Fc^2^)/3'.

Automatic conversion script
Id: cif_fix_values 3143 2015-03-26 13:38:13Z robertas 
;
_cod_original_sg_symbol_H-M 'P 21/c'
_cod_database_code 2101939

loop_
_symmetry_equiv_pos_as_xyz
'x, y, z'
'-x, y+1/2, -z+1/2'
'-x, -y, -z'
'x, -y-1/2, z-1/2'

loop_
_atom_site_aniso_label
_atom_site_aniso_U_11
_atom_site_aniso_U_22
_atom_site_aniso_U_33
_atom_site_aniso_U_12
_atom_site_aniso_U_13
_atom_site_aniso_U_23
N1 0.038(3) 0.056(3) 0.040(3) 0.002(3) 0.002(2) 0.009(3)
N2 0.056(4) 0.051(3) 0.050(3) 0.001(3) 0.007(3) 0.004(3)
O12' 0.068(3) 0.057(3) 0.056(3) 0.006(3) 0.005(2) 0.002(2)
O41' 0.069(3) 0.053(3) 0.066(3) -0.003(3) 0.003(3) -0.012(3)
O11' 0.071(4) 0.041(3) 0.093(4) 0.002(3) 0.014(3) -0.001(3)
O42' 0.067(4) 0.044(3) 0.096(4) 0.004(3) -0.002(3) 0.003(3)
C2 0.048(4) 0.051(4) 0.047(4) 0.003(3) 0.006(3) 0.006(3)
O3 0.106(4) 0.110(4) 0.046(3) -0.019(4) -0.010(3) 0.016(3)
C10 0.039(4) 0.089(5) 0.064(4) 0.005(4) 0.016(3) 0.022(4)
C1 0.044(4) 0.041(4) 0.046(4) 0.006(3) 0.012(3) 0.006(3)
C9 0.052(4) 0.066(4) 0.031(3) -0.013(4) -0.006(3) -0.001(3)
C2' 0.055(5) 0.059(5) 0.047(4) -0.003(4) 0.000(3) -0.011(4)
C3 0.072(5) 0.065(5) 0.055(5) 0.007(4) 0.010(4) 0.011(4)
C1' 0.028(4) 0.051(5) 0.069(5) -0.004(4) 0.007(3) -0.004(4)
C7 0.056(5) 0.084(5) 0.042(4) -0.008(4) -0.010(3) 0.020(4)
C3' 0.058(5) 0.056(4) 0.042(4) -0.004(4) -0.003(3) -0.002(4)
C6 0.063(5) 0.070(5) 0.070(5) -0.022(4) 0.002(4) 0.011(4)
C8 0.051(5) 0.090(6) 0.068(5) 0.003(5) 0.001(4) 0.009(4)
C4 0.104(7) 0.093(6) 0.074(6) -0.017(6) 0.021(5) 0.027(6)
C5 0.095(7) 0.077(6) 0.087(6) -0.034(5) 0.029(5) 0.014(5)
C4' 0.045(5) 0.051(5) 0.079(6) 0.005(4) 0.006(4) 0.000(4)
C31 0.115(8) 0.148(8) 0.056(5) -0.026(7) -0.033(5) -0.003(5)

loop_
_atom_site_label
_atom_site_fract_x
_atom_site_fract_y
_atom_site_fract_z
_atom_site_U_iso_or_equiv
_atom_site_thermal_displace_type
_atom_site_calc_flag
_atom_site_refinement_flags
_atom_site_occupancy
_atom_site_type_symbol
N1 0.2480(7) 0.5631(5) 0.3416(2) 0.0448(13) Uani d . 1 N
N2 0.1710(7) 0.4804(5) 0.4422(2) 0.0521(14) Uani d . 1 N
H21 0.1616(7) 0.4109(5) 0.4660(2) 0.104(6) Uiso calc R 1 H
H22 0.1459(7) 0.5683(5) 0.4561(2) 0.104(6) Uiso calc R 1 H
O12' -0.2444(7) 0.3884(5) 0.0346(2) 0.0601(13) Uani d . 1 O
O41' -0.2388(7) 0.6521(5) 0.0258(2) 0.0625(14) Uani d . 1 O
O11' -0.2409(7) 0.1950(5) -0.0151(2) 0.0681(15) Uani d . 1 O
O42' -0.2191(7) 0.8143(5) -0.0341(2) 0.0693(15) Uani d . 1 O
C2 0.1395(10) 0.6038(6) 0.2546(2) 0.049(2) Uani d . 1 C
H2 0.0304(10) 0.5393(6) 0.2582(2) 0.104(6) Uiso calc R 1 H
O3 0.0455(9) 0.6398(6) 0.1666(2) 0.088(2) Uani d . 1 O
C10 0.0396(9) 0.5673(8) 0.3602(2) 0.064(2) Uani d . 1 C
H101 -0.0612(9) 0.5485(8) 0.3328(2) 0.104(6) Uiso calc R 1 H
H102 0.0131(9) 0.6641(8) 0.3737(2) 0.104(6) Uiso calc R 1 H
C1 0.2773(9) 0.6367(6) 0.2966(2) 0.043(2) Uani d . 1 C
C9 0.0195(9) 0.4521(7) 0.4011(2) 0.050(2) Uani d . 1 C
H91 -0.1179(9) 0.4554(7) 0.4133(2) 0.104(6) Uiso calc R 1 H
H92 0.0413(9) 0.3549(7) 0.3874(2) 0.104(6) Uiso calc R 1 H
C2' -0.2657(10) 0.4225(7) -0.0539(2) 0.054(2) Uani d . 1 C
H2' -0.2828(10) 0.3713(7) -0.0840(2) 0.104(6) Uiso calc R 1 H
C3 0.1677(12) 0.6666(8) 0.2095(3) 0.063(2) Uani d . 1 C
C1' -0.2490(9) 0.3278(8) -0.0085(3) 0.049(2) Uani d . 1 C
C7 0.3996(10) 0.5921(7) 0.3827(2) 0.061(2) Uani d . 1 C
H71 0.3779(10) 0.6897(7) 0.3961(2) 0.104(6) Uiso calc R 1 H
H72 0.5369(10) 0.5885(7) 0.3704(2) 0.104(6) Uiso calc R 1 H
C3' -0.2604(10) 0.5689(7) -0.0589(2) 0.052(2) Uani d . 1 C
H3' -0.2734(10) 0.6024(7) -0.0918(2) 0.104(6) Uiso calc R 1 H
C6 0.4365(11) 0.7315(8) 0.2901(3) 0.068(2) Uani d . 1 C
H6 0.5290(11) 0.7559(8) 0.3167(3) 0.104(6) Uiso calc R 1 H
C8 0.3806(10) 0.4796(8) 0.4234(2) 0.070(2) Uani d . 1 C
H81 0.4105(10) 0.3828(8) 0.4105(2) 0.104(6) Uiso calc R 1 H
H82 0.4804(10) 0.5006(8) 0.4509(2) 0.104(6) Uiso calc R 1 H
C4 0.3281(15) 0.7586(10) 0.2028(3) 0.090(3) Uani d . 1 C
H4 0.3475(15) 0.7979(10) 0.1713(3) 0.104(6) Uiso calc R 1 H
C5 0.4562(13) 0.7919(8) 0.2412(3) 0.085(3) Uani d . 1 C
H5 0.5632(13) 0.8571(8) 0.2363(3) 0.104(6) Uiso calc R 1 H
C4' -0.2370(10) 0.6860(8) -0.0205(3) 0.058(2) Uani d . 1 C
C31 -0.1221(14) 0.5403(10) 0.1698(3) 0.108(3) Uani d . 1 C
H311 -0.1936(14) 0.5315(10) 0.1374(3) 0.104(6) Uiso calc R 1 H
H312 -0.2147(14) 0.5767(10) 0.1936(3) 0.104(6) Uiso calc R 1 H
H313 -0.0709(14) 0.4457(10) 0.1804(3) 0.104(6) Uiso calc R 1 H
H41' -0.264(12) 0.535(10) 0.030(3) 0.12(3) Uiso d . 1 H

loop_
_atom_type_symbol
_atom_type_description
_atom_type_scat_dispersion_real
_atom_type_scat_dispersion_imag
_atom_type_scat_source
C C 0.0020 0.0020 'International Tables Vol C Tables 4.2.6.8 and 6.1.1.4'
H H 0.0000 0.0000 'International Tables Vol C Tables 4.2.6.8 and 6.1.1.4'
N N 0.0040 0.0030 'International Tables Vol C Tables 4.2.6.8 and 6.1.1.4'
O O 0.0080 0.0060 'International Tables Vol C Tables 4.2.6.8 and 6.1.1.4'

loop_
_geom_angle_atom_site_label_1
_geom_angle_atom_site_label_2
_geom_angle_atom_site_label_3
_geom_angle
_geom_angle_publ_flag
C1 N1 C7 116.1(5) no
C1 N1 C10 116.9(5) no
C7 N1 C10 109.7(5) no
C9 N2 C8 109.9(5) no
C3 C2 C1 119.9(6) no
C3 O3 C31 118.1(6) no
N1 C10 C9 110.1(5) no
C6 C1 N1 123.6(6) no
C6 C1 C2 118.7(6) no
N1 C1 C2 117.6(6) no
N2 C9 C10 109.6(5) no
C3' C2' C1' 131.1(6) no
C2 C3 C4 121.5(7) no
C2 C3 O3 124.3(7) no
C4 C3 O3 114.2(7) no
O11' C1' O12' 123.9(7) no
O11' C1' C2' 117.2(7) no
O12' C1' C2' 118.9(6) no
N1 C7 C8 109.9(5) no
C2' C3' C4' 130.5(6) no
C1 C6 C5 117.8(7) no
N2 C8 C7 110.9(6) no
C5 C4 C3 119.6(8) no
C4 C5 C6 122.4(7) no
O42' C4' O41' 121.4(7) no
O42' C4' C3' 119.1(7) no
O41' C4' C3' 119.4(6) no

loop_
_geom_bond_atom_site_label_1
_geom_bond_atom_site_label_2
_geom_bond_distance
_geom_bond_publ_flag
N1 C1 1.397(6) no
N1 C7 1.456(7) no
N1 C10 1.472(7) no
N2 C9 1.456(6) no
N2 C8 1.481(7) no
O12' C1' 1.276(7) no
O41' C4' 1.275(8) no
O11' C1' 1.222(6) no
O42' C4' 1.229(7) no
C2 C3 1.354(8) no
C2 C1 1.425(8) no
O3 C3 1.378(8) no
O3 C31 1.423(8) no
C10 C9 1.523(7) no
C1 C6 1.367(8) no
C2' C3' 1.339(8) no
C2' C1' 1.484(8) no
C3 C4 1.358(10) no
C7 C8 1.504(8) no
C3' C4' 1.479(9) no
C6 C5 1.429(9) no
C4 C5 1.318(10) no

loop_
_cod_related_entry_id
_cod_related_entry_database
_cod_related_entry_code
1 ChemSpider 30654463
